data_1517694
loop_
_publ_author_name
'Roberto Centore'
'Reza Takjoo'
'Amedeo Capobianco'
'Andrea Peluso'

_publ_section_title
;
 Ring to open-chain transformation induced by selective metal coordination
 in a new dithiocarbazate ligand
;
_journal_name_full
;
Inorganica Chimica Acta
;
_journal_page_first 29
_journal_page_last 33
_journal_volume 404
_journal_year 2013
_chemical_formula_moiety 'C13 H24 N4 S4'
_chemical_formula_sum 'C13 H24 N4 S4'
_chemical_formula_weight 364.60
_chemical_melting_point 381
_chemical_name_systematic
;
Ethyl 5-(2-(bis(ethylthio)methylidene)hydrazino)-3,5-dimethyl-
2-pyrazoline-1-carbodithioate 
;
_space_group_IT_number 2
_symmetry_cell_setting triclinic
_symmetry_space_group_name_Hall '-P 1'
_symmetry_space_group_name_H-M 'P -1'
_atom_sites_solution_hydrogens geom
_atom_sites_solution_primary direct
_atom_sites_solution_secondary difmap
_cell_angle_alpha 95.328(14)
_cell_angle_beta 107.362(16)
_cell_angle_gamma 91.174(15)
_cell_formula_units_Z 2
_cell_length_a 9.818(3)
_cell_length_b 9.9270(13)
_cell_length_c 10.1670(17)
_cell_measurement_reflns_used 120
_cell_measurement_temperature 173(2)
_cell_measurement_theta_max 22.693
_cell_measurement_theta_min 4.765
_cell_volume 940.5(4)
_computing_cell_refinement
;
Dirax/lsq (Duisenberg et al., 2000)
;
_computing_data_collection 'Collect (Nonius BV, 1997-2000)'
_computing_data_reduction
;
EvalCCD (Duisenberg & Schreurs 1990-2000)
;
_computing_molecular_graphics 'Ortep-3 for Windows (Farrugia, 1997)'
_computing_structure_refinement 'SHELXL-97 (Sheldrick, 1997)'
_computing_structure_solution 'SIR97 (Altomare at al, 1999)'
_diffrn_ambient_temperature 173(2)
_diffrn_detector 'CCD plate'
_diffrn_detector_area_resol_mean 9
_diffrn_detector_type
;
Bruker-Nonius 95mm CCD camera on \k-goniostat
;
_diffrn_measured_fraction_theta_full 0.986
_diffrn_measured_fraction_theta_max 0.986
_diffrn_measurement_device 'four-circle diffractometer'
_diffrn_measurement_device_type 'Bruker-Nonius KappaCCD'
_diffrn_measurement_method
;
CCD rotation images, thick slices
;
_diffrn_radiation_monochromator graphite
_diffrn_radiation_probe x-ray
_diffrn_radiation_source 'normal-focus sealed tube'
_diffrn_radiation_type MoK\a
_diffrn_radiation_wavelength 0.71073
_diffrn_reflns_av_R_equivalents 0.0452
_diffrn_reflns_av_sigmaI/netI 0.0514
_diffrn_reflns_limit_h_max 12
_diffrn_reflns_limit_h_min -12
_diffrn_reflns_limit_k_max 12
_diffrn_reflns_limit_k_min -12
_diffrn_reflns_limit_l_max 13
_diffrn_reflns_limit_l_min -12
_diffrn_reflns_number 11397
_diffrn_reflns_theta_full 27.50
_diffrn_reflns_theta_max 27.50
_diffrn_reflns_theta_min 3.10
_exptl_absorpt_coefficient_mu 0.504
_exptl_absorpt_correction_T_max 0.8635
_exptl_absorpt_correction_T_min 0.8238
_exptl_absorpt_correction_type multi-scan
_exptl_absorpt_process_details
;
 SADABS (Bruker, 2000)
;
_exptl_crystal_colour 'pale yellow'
_exptl_crystal_density_diffrn 1.288
_exptl_crystal_density_method 'not measured'
_exptl_crystal_description prism
_exptl_crystal_F_000 388
_exptl_crystal_size_max 0.40
_exptl_crystal_size_mid 0.40
_exptl_crystal_size_min 0.30
_refine_diff_density_max 0.459
_refine_diff_density_min -0.491
_refine_diff_density_rms 0.076
_refine_ls_extinction_method none
_refine_ls_goodness_of_fit_ref 1.067
_refine_ls_hydrogen_treatment constr
_refine_ls_matrix_type full
_refine_ls_number_parameters 224
_refine_ls_number_reflns 4248
_refine_ls_number_restraints 0
_refine_ls_restrained_S_all 1.067
_refine_ls_R_factor_all 0.0585
_refine_ls_R_factor_gt 0.0453
_refine_ls_shift/su_max 0.000
_refine_ls_shift/su_mean 0.000
_refine_ls_structure_factor_coef Fsqd
_refine_ls_weighting_details 'calc w=1/[\s^2^(Fo^2^)+(0.0440P)^2^+0.7903P] where P=(Fo^2^+2Fc^2^)/3'
_refine_ls_weighting_scheme calc
_refine_ls_wR_factor_gt 0.1124
_refine_ls_wR_factor_ref 0.1272
_reflns_number_gt 3545
_reflns_number_total 4248
_reflns_threshold_expression >2sigma(I)
_cod_data_source_file ICA-2013-404-29-33-1.cif
_cod_data_source_block compound1
_cod_original_cell_volume 940.5(3)
_cod_database_code 1517694

loop_
_symmetry_equiv_pos_as_xyz
'x, y, z'
'-x, -y, -z'

loop_
_atom_site_label
_atom_site_type_symbol
_atom_site_fract_x
_atom_site_fract_y
_atom_site_fract_z
_atom_site_U_iso_or_equiv
_atom_site_adp_type
_atom_site_occupancy
_atom_site_symmetry_multiplicity
_atom_site_calc_flag
_atom_site_refinement_flags
_atom_site_disorder_assembly
_atom_site_disorder_group
C1 C 0.6977(4) 0.5519(4) 0.3843(4) 0.0803(11) Uani 1 1 d . . .
H1A H 0.7885 0.5940 0.3833 0.120 Uiso 1 1 calc R . .
H1B H 0.6270 0.6212 0.3781 0.120 Uiso 1 1 calc R . .
H1C H 0.6635 0.4825 0.3052 0.120 Uiso 1 1 calc R . .
C2 C 0.7193(3) 0.4877(3) 0.5165(3) 0.0456(6) Uani 1 1 d . . .
H2A H 0.6280 0.4423 0.5149 0.055 Uiso 1 1 calc R . .
H2B H 0.7453 0.5596 0.5953 0.055 Uiso 1 1 calc R . .
C3 C 0.7732(2) 0.2208(2) 0.4331(3) 0.0403(5) Uani 1 1 d . . .
C6 C 1.0285(2) 0.0915(2) 0.2869(2) 0.0295(4) Uani 1 1 d . A .
C7 C 1.1841(2) 0.1284(3) 0.3024(2) 0.0385(5) Uani 1 1 d . . .
H7A H 1.1960 0.2261 0.2986 0.058 Uiso 1 1 calc R . .
H7B H 1.2117 0.0791 0.2271 0.058 Uiso 1 1 calc R . .
H7C H 1.2447 0.1039 0.3916 0.058 Uiso 1 1 calc R . .
C8 C 1.0004(2) -0.0612(2) 0.2862(2) 0.0342(5) Uani 1 1 d . . .
H8A H 1.0899 -0.1096 0.2997 0.041 Uiso 1 1 calc R . .
H8B H 0.9580 -0.0797 0.3600 0.041 Uiso 1 1 calc R . .
C9 C 0.8983(2) -0.1028(2) 0.1468(2) 0.0332(4) Uani 1 1 d . . .
C10 C 0.8393(3) -0.2445(2) 0.0989(3) 0.0472(6) Uani 1 1 d . . .
H10A H 0.7791 -0.2495 0.0023 0.071 Uiso 1 1 calc R . .
H10B H 0.7820 -0.2719 0.1569 0.071 Uiso 1 1 calc R . .
H10C H 0.9181 -0.3052 0.1060 0.071 Uiso 1 1 calc R . .
C11 C 0.8981(2) 0.2300(2) 0.0904(2) 0.0290(4) Uani 1 1 d . A .
C12 C 0.7397(3) 0.3760(3) -0.1209(3) 0.0447(6) Uani 1 1 d . A .
H12A H 0.8306 0.4313 -0.0837 0.054 Uiso 1 1 calc R . .
H12B H 0.7095 0.3744 -0.2230 0.054 Uiso 1 1 calc R . .
C13 C 0.6287(3) 0.4419(3) -0.0667(3) 0.0579(7) Uani 1 1 d . . .
H13A H 0.5407 0.3839 -0.0965 0.087 Uiso 1 1 calc R . .
H13B H 0.6091 0.5299 -0.1029 0.087 Uiso 1 1 calc R . .
H13C H 0.6634 0.4549 0.0348 0.087 Uiso 1 1 calc R . .
N1 N 0.84010(19) 0.13775(19) 0.3759(2) 0.0358(4) Uani 1 1 d . A .
N2 N 0.98482(18) 0.16818(18) 0.39451(17) 0.0302(4) Uani 1 1 d . . .
H2N H 1.0011 0.2622 0.3944 0.036 Uiso 1 1 d R A .
N3 N 0.93349(18) 0.11303(17) 0.14357(17) 0.0284(4) Uani 1 1 d . . .
N4 N 0.86205(19) -0.00748(18) 0.06911(18) 0.0321(4) Uani 1 1 d . A .
S1 S 0.85615(6) 0.36558(6) 0.54477(6) 0.03883(16) Uani 1 1 d . A .
S3 S 0.77040(6) 0.20568(6) -0.07550(5) 0.03535(15) Uani 1 1 d . . .
S4 S 0.96661(6) 0.38149(5) 0.17109(6) 0.03753(16) Uani 1 1 d . . .
S2A S 0.6001(2) 0.1730(2) 0.4414(4) 0.0460(6) Uani 0.543(8) 1 d P A 1
C4A C 0.5197(8) 0.0846(10) 0.1617(8) 0.086(3) Uani 0.543(8) 1 d P A 1
H4A1 H 0.4431 0.1485 0.1481 0.129 Uiso 0.543(8) 1 calc PR A 1
H4A2 H 0.4899 0.0067 0.0912 0.129 Uiso 0.543(8) 1 calc PR A 1
H4A3 H 0.6061 0.1296 0.1536 0.129 Uiso 0.543(8) 1 calc PR A 1
C5A C 0.5498(8) 0.0374(8) 0.3019(9) 0.0523(18) Uani 0.543(8) 1 d P A 1
H5A1 H 0.6279 -0.0263 0.3149 0.063 Uiso 0.543(8) 1 calc PR A 1
H5A2 H 0.4637 -0.0128 0.3070 0.063 Uiso 0.543(8) 1 calc PR A 1
S2B S 0.5811(3) 0.1986(3) 0.3803(6) 0.0485(8) Uani 0.457(8) 1 d P A 2
C4B C 0.5792(6) -0.0761(7) 0.2878(7) 0.055(2) Uani 0.457(8) 1 d P A 2
H4B1 H 0.6812 -0.0777 0.3378 0.082 Uiso 0.457(8) 1 calc PR A 2
H4B2 H 0.5546 -0.1445 0.2074 0.082 Uiso 0.457(8) 1 calc PR A 2
H4B3 H 0.5230 -0.0958 0.3495 0.082 Uiso 0.457(8) 1 calc PR A 2
C5B C 0.5461(7) 0.0633(8) 0.2392(10) 0.0437(19) Uani 0.457(8) 1 d P A 2
H5B1 H 0.4442 0.0623 0.1837 0.052 Uiso 0.457(8) 1 calc PR A 2
H5B2 H 0.6043 0.0828 0.1781 0.052 Uiso 0.457(8) 1 calc PR A 2

loop_
_atom_site_aniso_label
_atom_site_aniso_U_11
_atom_site_aniso_U_22
_atom_site_aniso_U_33
_atom_site_aniso_U_23
_atom_site_aniso_U_13
_atom_site_aniso_U_12
C1 0.080(2) 0.086(3) 0.070(2) 0.033(2) 0.0060(18) 0.018(2)
C2 0.0453(13) 0.0385(13) 0.0467(13) -0.0037(10) 0.0068(11) 0.0053(10)
C3 0.0320(11) 0.0369(12) 0.0502(13) -0.0098(10) 0.0142(10) -0.0043(9)
C6 0.0288(9) 0.0333(10) 0.0244(9) 0.0009(8) 0.0055(7) 0.0017(8)
C7 0.0274(10) 0.0454(13) 0.0395(12) -0.0003(10) 0.0069(9) 0.0019(9)
C8 0.0390(11) 0.0316(11) 0.0316(10) 0.0042(8) 0.0096(9) 0.0060(9)
C9 0.0390(11) 0.0278(10) 0.0331(10) 0.0015(8) 0.0122(9) -0.0011(8)
C10 0.0632(16) 0.0278(11) 0.0486(14) -0.0020(10) 0.0162(12) -0.0051(11)
C11 0.0272(9) 0.0298(10) 0.0293(10) 0.0022(8) 0.0079(8) -0.0035(8)
C12 0.0497(14) 0.0437(13) 0.0373(12) 0.0126(10) 0.0055(10) 0.0022(11)
C13 0.0494(15) 0.0462(15) 0.0670(18) 0.0006(13) 0.0018(13) 0.0092(12)
N1 0.0287(9) 0.0367(10) 0.0389(10) -0.0059(8) 0.0088(7) -0.0052(7)
N2 0.0269(8) 0.0323(9) 0.0286(8) -0.0031(7) 0.0062(7) -0.0013(7)
N3 0.0313(8) 0.0256(8) 0.0244(8) -0.0016(6) 0.0042(6) -0.0035(7)
N4 0.0361(9) 0.0277(9) 0.0288(8) -0.0023(7) 0.0062(7) -0.0062(7)
S1 0.0380(3) 0.0357(3) 0.0371(3) -0.0066(2) 0.0057(2) 0.0019(2)
S3 0.0363(3) 0.0347(3) 0.0292(3) 0.0023(2) 0.0015(2) -0.0011(2)
S4 0.0415(3) 0.0278(3) 0.0379(3) -0.0001(2) 0.0054(2) -0.0081(2)
S2A 0.0357(7) 0.0493(8) 0.0559(14) -0.0042(8) 0.0213(8) -0.0030(6)
C4A 0.057(4) 0.142(8) 0.048(4) -0.002(5) 0.004(3) -0.035(4)
C5A 0.039(3) 0.051(4) 0.066(5) -0.008(3) 0.019(3) -0.017(2)
S2B 0.0308(8) 0.0513(12) 0.0622(19) -0.0154(12) 0.0190(10) -0.0081(7)
C4B 0.042(3) 0.051(4) 0.065(4) -0.004(3) 0.010(3) -0.015(3)
C5B 0.027(3) 0.049(4) 0.049(5) -0.002(4) 0.005(4) -0.012(2)

loop_
_atom_type_symbol
_atom_type_description
_atom_type_scat_dispersion_real
_atom_type_scat_dispersion_imag
_atom_type_scat_source
C C 0.0033 0.0016 'International Tables Vol C Tables 4.2.6.8 and 6.1.1.4'
H H 0.0000 0.0000 'International Tables Vol C Tables 4.2.6.8 and 6.1.1.4'
N N 0.0061 0.0033 'International Tables Vol C Tables 4.2.6.8 and 6.1.1.4'
S S 0.1246 0.1234 'International Tables Vol C Tables 4.2.6.8 and 6.1.1.4'

loop_
_geom_angle_atom_site_label_1
_geom_angle_atom_site_label_2
_geom_angle_atom_site_label_3
_geom_angle
_geom_angle_publ_flag
C2 C1 H1A 109.5 no
C2 C1 H1B 109.5 no
H1A C1 H1B 109.5 no
C2 C1 H1C 109.5 no
H1A C1 H1C 109.5 no
H1B C1 H1C 109.5 no
C1 C2 S1 113.5(2) no
C1 C2 H2A 108.9 no
S1 C2 H2A 108.9 no
C1 C2 H2B 108.9 no
S1 C2 H2B 108.9 no
H2A C2 H2B 107.7 no
N1 C3 S1 123.39(17) no
N1 C3 S2A 119.88(18) no
S1 C3 S2A 114.73(15) no
N1 C3 S2B 117.31(18) no
S1 C3 S2B 118.90(15) no
S2A C3 S2B 21.48(9) no
N2 C6 N3 111.81(16) no
N2 C6 C7 109.92(17) no
N3 C6 C7 110.91(17) no
N2 C6 C8 111.30(17) no
N3 C6 C8 100.17(15) no
C7 C6 C8 112.45(18) no
C6 C7 H7A 109.5 no
C6 C7 H7B 109.5 no
H7A C7 H7B 109.5 no
C6 C7 H7C 109.5 no
H7A C7 H7C 109.5 no
H7B C7 H7C 109.5 no
C9 C8 C6 104.25(17) no
C9 C8 H8A 110.9 no
C6 C8 H8A 110.9 no
C9 C8 H8B 110.9 no
C6 C8 H8B 110.9 no
H8A C8 H8B 108.9 no
N4 C9 C8 115.23(19) no
N4 C9 C10 121.2(2) no
C8 C9 C10 123.5(2) no
C9 C10 H10A 109.5 no
C9 C10 H10B 109.5 no
H10A C10 H10B 109.5 no
C9 C10 H10C 109.5 no
H10A C10 H10C 109.5 no
H10B C10 H10C 109.5 no
N3 C11 S4 123.97(15) no
N3 C11 S3 112.07(14) no
S4 C11 S3 123.96(12) no
C13 C12 S3 113.20(19) no
C13 C12 H12A 108.9 no
S3 C12 H12A 108.9 no
C13 C12 H12B 108.9 no
S3 C12 H12B 108.9 no
H12A C12 H12B 107.8 no
C12 C13 H13A 109.5 no
C12 C13 H13B 109.5 no
H13A C13 H13B 109.5 no
C12 C13 H13C 109.5 no
H13A C13 H13C 109.5 no
H13B C13 H13C 109.5 no
C3 N1 N2 118.05(18) no
N1 N2 C6 109.50(15) no
N1 N2 H2N 110.2 no
C6 N2 H2N 111.4 no
C11 N3 N4 118.61(16) no
C11 N3 C6 128.16(17) no
N4 N3 C6 112.63(15) no
C9 N4 N3 107.71(16) no
C3 S1 C2 104.12(12) no
C11 S3 C12 103.05(11) no
C3 S2A C5A 99.8(2) no
C4A C5A S2A 113.7(6) no
C4A C5A H5A1 108.8 no
S2A C5A H5A1 108.8 no
C4A C5A H5A2 108.8 no
S2A C5A H5A2 108.8 no
H5A1 C5A H5A2 107.7 no
C3 S2B C5B 102.3(3) no
C5B C4B H4B1 109.5 no
C5B C4B H4B2 109.5 no
H4B1 C4B H4B2 109.5 no
C5B C4B H4B3 109.5 no
H4B1 C4B H4B3 109.5 no
H4B2 C4B H4B3 109.5 no
C4B C5B S2B 113.5(7) no
C4B C5B H5B1 108.9 no
S2B C5B H5B1 108.9 no
C4B C5B H5B2 108.9 no
S2B C5B H5B2 108.9 no
H5B1 C5B H5B2 107.7 no

loop_
_geom_bond_atom_site_label_1
_geom_bond_atom_site_label_2
_geom_bond_distance
_geom_bond_publ_flag
C1 C2 1.501(4) no
C1 H1A 0.9800 no
C1 H1B 0.9800 no
C1 H1C 0.9800 no
C2 S1 1.805(3) no
C2 H2A 0.9900 no
C2 H2B 0.9900 no
C3 N1 1.269(3) no
C3 S1 1.765(2) no
C3 S2A 1.783(3) no
C3 S2B 1.803(3) no
C6 N2 1.449(3) no
C6 N3 1.514(3) no
C6 C7 1.521(3) no
C6 C8 1.534(3) no
C7 H7A 0.9800 no
C7 H7B 0.9800 no
C7 H7C 0.9800 no
C8 C9 1.486(3) no
C8 H8A 0.9900 no
C8 H8B 0.9900 no
C9 N4 1.277(3) no
C9 C10 1.491(3) no
C10 H10A 0.9800 no
C10 H10B 0.9800 no
C10 H10C 0.9800 no
C11 N3 1.335(3) no
C11 S4 1.669(2) no
C11 S3 1.768(2) no
C12 C13 1.497(4) no
C12 S3 1.802(3) no
C12 H12A 0.9900 no
C12 H12B 0.9900 no
C13 H13A 0.9800 no
C13 H13B 0.9800 no
C13 H13C 0.9800 no
N1 N2 1.399(2) no
N2 H2N 0.9437 no
N3 N4 1.406(2) no
S2A C5A 1.808(7) no
C4A C5A 1.488(11) no
C4A H4A1 0.9800 no
C4A H4A2 0.9800 no
C4A H4A3 0.9800 no
C5A H5A1 0.9900 no
C5A H5A2 0.9900 no
S2B C5B 1.819(9) no
C4B C5B 1.521(10) no
C4B H4B1 0.9800 no
C4B H4B2 0.9800 no
C4B H4B3 0.9800 no
C5B H5B1 0.9900 no
C5B H5B2 0.9900 no

loop_
_geom_torsion_atom_site_label_1
_geom_torsion_atom_site_label_2
_geom_torsion_atom_site_label_3
_geom_torsion_atom_site_label_4
_geom_torsion
_geom_torsion_publ_flag
N2 C6 C8 C9 118.97(18) no
N3 C6 C8 C9 0.6(2) no
C7 C6 C8 C9 -117.19(19) no
C6 C8 C9 N4 -0.4(3) no
C6 C8 C9 C10 -179.7(2) no
S1 C3 N1 N2 -4.9(3) no
S2A C3 N1 N2 -167.9(2) no
S2B C3 N1 N2 167.7(3) no
C3 N1 N2 C6 -160.1(2) no
N3 C6 N2 N1 53.9(2) no
C7 C6 N2 N1 177.55(17) no
C8 C6 N2 N1 -57.2(2) no
S4 C11 N3 N4 176.24(15) no
S3 C11 N3 N4 -3.8(2) no
S4 C11 N3 C6 5.8(3) no
S3 C11 N3 C6 -174.26(16) no
N2 C6 N3 C11 52.2(3) no
C7 C6 N3 C11 -70.9(3) no
C8 C6 N3 C11 170.2(2) no
N2 C6 N3 N4 -118.72(18) no
C7 C6 N3 N4 118.21(19) no
C8 C6 N3 N4 -0.7(2) no
C8 C9 N4 N3 -0.1(3) no
C10 C9 N4 N3 179.2(2) no
C11 N3 N4 C9 -171.31(19) no
C6 N3 N4 C9 0.6(2) no
N1 C3 S1 C2 148.4(2) no
S2A C3 S1 C2 -47.7(2) no
S2B C3 S1 C2 -24.1(3) no
C1 C2 S1 C3 -76.9(3) no
N3 C11 S3 C12 178.94(16) no
S4 C11 S3 C12 -1.12(17) no
C13 C12 S3 C11 -85.8(2) no
N1 C3 S2A C5A -21.4(4) no
S1 C3 S2A C5A 174.1(3) no
S2B C3 S2A C5A 67.7(4) no
C3 S2A C5A C4A -70.8(6) no
N1 C3 S2B C5B -5.8(5) no
S1 C3 S2B C5B 167.1(4) no
S2A C3 S2B C5B -108.5(5) no
C3 S2B C5B C4B 76.2(6) no

loop_
_reflns_scale_group_code
_reflns_scale_meas_F
1 1.0
